data_7243333
loop_
_publ_author_name
'Peloquin, Andrew J.'
'McMillen, Colin D.'
'Pennington, William T.'

_publ_section_title
;
 One dimensional halogen bond design: Br&#x22EF;N versus I&#x22EF;N with
 fluoroarenes
;
_journal_issue 35
_journal_name_full CrystEngComm
_journal_page_first 6098
_journal_page_last 6106
_journal_paper_doi 10.1039/D1CE00864A
_journal_volume 23
_journal_year 2021
_chemical_formula_moiety 'C12 F8 I2, C6 H8 N2'
_chemical_formula_sum 'C18 H8 F8 I2 N2'
_chemical_formula_weight 658.074
_space_group_crystal_system orthorhombic
_space_group_IT_number 33
_space_group_name_Hall 'P 2c -2n'
_space_group_name_H-M_alt 'P n a 21'
_symmetry_Int_Tables_number 33
_atom_sites_solution_primary dual
_audit_creation_date 2021-05-25
_audit_creation_method
;
Olex2 1.3
(compiled 2020.11.12 svn.r5f609507 for OlexSys, GUI svn.r6272)
;
_audit_update_record
;
2021-06-27 deposited with the CCDC.	2021-08-02 downloaded from the CCDC.
;
_cell_angle_alpha 90
_cell_angle_beta 90
_cell_angle_gamma 90
_cell_formula_units_Z 4
_cell_length_a 12.6612(11)
_cell_length_b 12.5742(12)
_cell_length_c 12.2189(11)
_cell_measurement_reflns_used 9653
_cell_measurement_temperature 100.0
_cell_measurement_theta_max 30.48
_cell_measurement_theta_min 2.83
_cell_volume 1945.3(3)
_computing_cell_refinement 'Bruker SAINT'
_computing_data_collection 'Bruker APEX3'
_computing_data_reduction 'Bruker SAINT'
_computing_molecular_graphics 'Olex2 1.3 (Dolomanov et al., 2009)'
_computing_publication_material 'Olex2 1.3 (Dolomanov et al., 2009)'
_computing_structure_refinement 'SHELXL-2016/6 (Sheldrick, 2016)'
_computing_structure_solution 'SHELXT 2014/5 (Sheldrick, 2014)'
_diffrn_ambient_temperature 100.0
_diffrn_measured_fraction_theta_full 0.9984
_diffrn_measured_fraction_theta_max 0.9989
_diffrn_measurement_device_type 'Bruker D8 Quest Photon 100'
_diffrn_measurement_method '\f and \w scans'
_diffrn_radiation_type MoK\a
_diffrn_radiation_wavelength 0.71073
_diffrn_reflns_av_R_equivalents 0.0570
_diffrn_reflns_av_unetI/netI 0.0222
_diffrn_reflns_Laue_measured_fraction_full 0.9984
_diffrn_reflns_Laue_measured_fraction_max 0.9989
_diffrn_reflns_limit_h_max 16
_diffrn_reflns_limit_h_min -17
_diffrn_reflns_limit_k_max 16
_diffrn_reflns_limit_k_min -16
_diffrn_reflns_limit_l_max 16
_diffrn_reflns_limit_l_min -16
_diffrn_reflns_number 64662
_diffrn_reflns_point_group_measured_fraction_full 0.9986
_diffrn_reflns_point_group_measured_fraction_max 0.9990
_diffrn_reflns_theta_full 25.2417
_diffrn_reflns_theta_max 28.70
_diffrn_reflns_theta_min 2.28
_diffrn_source 'Incoatec I\mS'
_diffrn_source_current 1.0
_diffrn_source_power 0.05
_diffrn_source_voltage 50.0
_diffrn_standards_number 0
_exptl_absorpt_coefficient_mu 3.315
_exptl_absorpt_correction_T_max 0.7461
_exptl_absorpt_correction_T_min 0.6089
_exptl_absorpt_correction_type multi-scan
_exptl_absorpt_process_details
;
SADABS-2016/2 (Bruker,2016/2) was used for absorption correction.
wR2(int) was 0.1050 before and 0.0764 after correction.
The Ratio of minimum to maximum transmission is 0.8161.
The \l/2 correction factor is Not present.
;
_exptl_crystal_colour colourless
_exptl_crystal_colour_primary colourless
_exptl_crystal_density_diffrn 2.247
_exptl_crystal_density_meas ?
_exptl_crystal_density_method 'not measured'
_exptl_crystal_description column
_exptl_crystal_F_000 1229.716
_exptl_crystal_size_max 0.343
_exptl_crystal_size_mid 0.299
_exptl_crystal_size_min 0.17
_exptl_transmission_factor_max 'not measured'
_exptl_transmission_factor_min 'not measured'
_refine_diff_density_max 3.1905
_refine_diff_density_min -0.6353
_refine_diff_density_rms 0.1322
_refine_ls_abs_structure_details 'Flack, H. D. (1983). Acta Cryst. A39, 876-881.'
_refine_ls_abs_structure_Flack 0.361(17)
_refine_ls_d_res_high 0.7400
_refine_ls_d_res_low 8.9219
_refine_ls_goodness_of_fit_ref 1.0488
_refine_ls_hydrogen_treatment constr
_refine_ls_matrix_type full
_refine_ls_number_constraints 12
_refine_ls_number_parameters 274
_refine_ls_number_reflns 5019
_refine_ls_number_restraints 1
_refine_ls_restrained_S_all 1.0488
_refine_ls_R_factor_all 0.0274
_refine_ls_R_factor_gt 0.0265
_refine_ls_shift/su_max 0.0001
_refine_ls_shift/su_mean 0.0000
_refine_ls_structure_factor_coef Fsqd
_refine_ls_weighting_details 'w=1/[\s^2^(Fo^2^)+(0.0404P)^2^+2.7848P] where P=(Fo^2^+2Fc^2^)/3'
_refine_ls_weighting_scheme calc
_refine_ls_wR_factor_gt 0.0650
_refine_ls_wR_factor_ref 0.0658
_reflns_Friedel_coverage 0.999
_reflns_limit_h_max 17
_reflns_limit_h_min -17
_reflns_limit_k_max 16
_reflns_limit_k_min -16
_reflns_limit_l_max 16
_reflns_limit_l_min -16
_reflns_number_gt 4915
_reflns_number_total 5019
_reflns_threshold_expression I>=2u(I)
_cod_data_source_file d1ce00864a2.cif
_cod_data_source_block I2F8bph_25Me2pyrz
_cod_depositor_comments
;
The following automatic conversions were performed:

data item '_exptl_crystal_density_meas' value 'not measured' was
changed to '?' -- the value is perceived as not measured.

Automatic conversion script
Id: cif_fix_values 7556 2019-12-06 15:28:31Z antanas 

 Adding full bibliography for 7243307--7243335.cif.
;
_cod_original_sg_symbol_Hall ' P 2c -2n'
_cod_database_code 7243333
_olex2_refinement_description
;
1. Twinned data refinement
 Scales: 0.639437
 0.360563
2.a Aromatic/amide H refined with riding coordinates:
 C13(H13), C15(H15)
2.b Idealised Me refined as rotating group:
 C17(H17a,H17b,H17c), C18(H18a,H18b,H18c)
;
_olex2_submission_special_instructions 'No special instructions were received'

loop_
_space_group_symop_id
_space_group_symop_operation_xyz
1 x,y,z
2 -x,-y,z+1/2
3 -x+1/2,y+1/2,z+1/2
4 x+1/2,-y+1/2,z

loop_
_atom_site_label
_atom_site_type_symbol
_atom_site_fract_x
_atom_site_fract_y
_atom_site_fract_z
_atom_site_U_iso_or_equiv
_atom_site_adp_type
_atom_site_occupancy
_atom_site_refinement_flags_posn
I1 I 0.708329(18) 0.568024(17) 0.42775(2) 0.01813(6) Uani 1.000000 .
I2 I 0.735643(19) -0.285538(18) 0.72416(2) 0.01974(6) Uani 1.000000 .
F1 F 0.55486(18) 0.36556(18) 0.39560(19) 0.0214(5) Uani 1.000000 .
F2 F 0.56154(17) 0.16894(18) 0.47367(19) 0.0197(4) Uani 1.000000 .
F3 F 0.89308(18) 0.24009(19) 0.6354(2) 0.0211(5) Uani 1.000000 .
F4 F 0.8836(2) 0.44017(18) 0.5626(2) 0.0215(5) Uani 1.000000 .
F5 F 0.89935(19) -0.1460(2) 0.5825(2) 0.0237(5) Uani 1.000000 .
F6 F 0.89460(18) 0.05370(18) 0.5110(2) 0.0214(5) Uani 1.000000 .
F7 F 0.56944(17) 0.10781(18) 0.69339(18) 0.0184(4) Uani 1.000000 .
F8 F 0.57163(19) -0.0935(2) 0.7614(2) 0.0238(5) Uani 1.000000 .
C1 C 0.7181(3) 0.4094(3) 0.4783(3) 0.0152(7) Uani 1.000000 .
C2 C 0.6374(3) 0.3379(3) 0.4570(3) 0.0157(7) Uani 1.000000 .
C3 C 0.6416(3) 0.2349(3) 0.4974(3) 0.0144(6) Uani 1.000000 .
C4 C 0.7274(3) 0.1975(3) 0.5583(3) 0.0161(7) Uani 1.000000 .
C5 C 0.8089(3) 0.2699(3) 0.5765(3) 0.0164(7) Uani 1.000000 .
C6 C 0.8049(3) 0.3729(3) 0.5387(3) 0.0157(7) Uani 1.000000 .
C7 C 0.7345(3) -0.1264(3) 0.6733(3) 0.0177(7) Uani 1.000000 .
C8 C 0.8170(3) -0.0853(3) 0.6109(3) 0.0184(8) Uani 1.000000 .
C9 C 0.8147(3) 0.0186(3) 0.5739(3) 0.0160(7) Uani 1.000000 .
C10 C 0.7308(3) 0.0872(3) 0.5981(3) 0.0141(7) Uani 1.000000 .
C11 C 0.6500(3) 0.0449(3) 0.6622(3) 0.0141(6) Uani 1.000000 .
C12 C 0.6519(3) -0.0590(3) 0.6984(3) 0.0154(7) Uani 1.000000 .
N1 N 0.7164(3) 0.7899(3) 0.3690(3) 0.0239(8) Uani 1.000000 .
N2 N 0.7499(3) 0.9959(3) 0.2933(3) 0.0223(7) Uani 1.000000 .
C13 C 0.8063(3) 0.8196(3) 0.3201(4) 0.0238(8) Uani 1.000000 .
H13 H 0.8597(3) 0.7674(3) 0.3099(4) 0.0286(10) Uiso 1.000000 R
C14 C 0.8260(3) 0.9220(3) 0.2836(4) 0.0226(9) Uani 1.000000 .
C15 C 0.6591(3) 0.9663(3) 0.3406(4) 0.0218(8) Uani 1.000000 .
H15 H 0.6039(3) 1.0172(3) 0.3463(4) 0.0261(9) Uiso 1.000000 R
C16 C 0.6415(3) 0.8645(3) 0.3820(3) 0.0216(8) Uani 1.000000 .
C17 C 0.9283(3) 0.9542(3) 0.2335(4) 0.0262(8) Uani 1.000000 .
H17a H 0.9150(3) 1.002(2) 0.1720(19) 0.0393(12) Uiso 1.000000 GR
H17b H 0.9717(12) 0.991(3) 0.2884(9) 0.0393(12) Uiso 1.000000 GR
H17c H 0.9656(13) 0.8910(4) 0.207(3) 0.0393(12) Uiso 1.000000 GR
C18 C 0.5419(3) 0.8339(4) 0.4383(5) 0.0331(10) Uani 1.000000 .
H18a H 0.5169(17) 0.7657(16) 0.409(2) 0.0497(15) Uiso 1.000000 GR
H18b H 0.5549(8) 0.827(3) 0.5170(6) 0.0497(15) Uiso 1.000000 GR
H18c H 0.4882(10) 0.8886(16) 0.426(3) 0.0497(15) Uiso 1.000000 GR

loop_
_atom_site_aniso_label
_atom_site_aniso_U_11
_atom_site_aniso_U_22
_atom_site_aniso_U_33
_atom_site_aniso_U_12
_atom_site_aniso_U_13
_atom_site_aniso_U_23
I1 0.02371(11) 0.01350(10) 0.01718(10) 0.00364(8) 0.00119(10) 0.00052(10)
I2 0.02809(11) 0.01265(10) 0.01849(11) -0.00256(8) -0.00493(11) -0.00036(10)
F1 0.0190(11) 0.0208(11) 0.0246(12) 0.0062(9) -0.0044(9) 0.0036(9)
F2 0.0148(10) 0.0202(11) 0.0241(11) -0.0010(8) -0.0028(8) 0.0001(9)
F3 0.0161(10) 0.0219(11) 0.0254(11) -0.0009(8) -0.0060(9) 0.0061(10)
F4 0.0185(11) 0.0168(11) 0.0292(13) -0.0030(9) -0.0007(9) 0.0024(9)
F5 0.0213(12) 0.0201(11) 0.0298(12) 0.0076(10) 0.0027(10) 0.0012(9)
F6 0.0169(10) 0.0226(11) 0.0247(12) 0.0012(9) 0.0070(9) 0.0058(9)
F7 0.0143(10) 0.0195(11) 0.0213(11) 0.0027(8) 0.0036(8) 0.0018(8)
F8 0.0240(12) 0.0191(11) 0.0283(12) -0.0046(9) 0.0092(10) 0.0045(9)
C1 0.0198(17) 0.0126(16) 0.0133(17) 0.0047(13) 0.0050(13) 0.0038(13)
C2 0.0158(15) 0.0162(16) 0.0152(16) 0.0052(13) 0.0021(12) 0.0008(12)
C3 0.0119(15) 0.0167(16) 0.0145(16) 0.0018(12) 0.0010(12) -0.0017(13)
C4 0.0165(16) 0.0169(17) 0.0149(17) 0.0039(13) 0.0019(13) 0.0024(14)
C5 0.0112(16) 0.0230(19) 0.0148(16) 0.0002(14) -0.0013(13) 0.0040(14)
C6 0.0118(15) 0.0179(18) 0.0175(17) -0.0041(13) 0.0021(13) 0.0007(14)
C7 0.0248(18) 0.0131(17) 0.0152(17) -0.0026(14) -0.0071(14) -0.0010(14)
C8 0.0167(17) 0.0173(18) 0.021(2) 0.0043(14) -0.0024(15) -0.0038(15)
C9 0.0148(16) 0.0172(17) 0.0160(17) -0.0009(14) -0.0003(14) 0.0016(13)
C10 0.0134(15) 0.0155(17) 0.0134(17) -0.0013(13) -0.0011(12) 0.0029(14)
C11 0.0123(15) 0.0160(16) 0.0141(16) 0.0011(13) -0.0004(12) 0.0012(13)
C12 0.0158(16) 0.0156(16) 0.0149(17) -0.0042(12) -0.0009(12) 0.0028(12)
N1 0.0280(19) 0.0132(16) 0.031(2) 0.0017(13) -0.0127(16) 0.0006(14)
N2 0.0282(18) 0.0111(15) 0.0276(18) 0.0023(13) -0.0069(14) -0.0053(13)
C13 0.027(2) 0.0152(18) 0.029(2) 0.0075(15) -0.0108(17) -0.0079(16)
C14 0.0204(19) 0.021(2) 0.026(2) 0.0081(15) -0.0092(16) -0.0065(16)
C15 0.0214(19) 0.0144(17) 0.030(2) 0.0038(13) -0.0065(16) -0.0028(15)
C16 0.0212(18) 0.0196(19) 0.0240(18) 0.0010(15) -0.0114(15) -0.0037(15)
C17 0.0208(17) 0.0289(19) 0.029(2) 0.0044(15) -0.0060(18) -0.0045(19)
C18 0.0269(19) 0.033(2) 0.039(3) -0.0045(17) -0.012(2) 0.005(2)

loop_
_atom_type_symbol
_atom_type_scat_dispersion_real
_atom_type_scat_dispersion_imag
_atom_type_scat_Cromer_Mann_a1
_atom_type_scat_Cromer_Mann_a2
_atom_type_scat_Cromer_Mann_a3
_atom_type_scat_Cromer_Mann_a4
_atom_type_scat_Cromer_Mann_b1
_atom_type_scat_Cromer_Mann_b2
_atom_type_scat_Cromer_Mann_b3
_atom_type_scat_Cromer_Mann_b4
_atom_type_scat_Cromer_Mann_c
_atom_type_scat_source
_atom_type_scat_dispersion_source
I -0.41187 1.83264 20.14720 18.99490 7.51380 2.27350 4.34700 0.38140 27.76600 66.87760 4.07119989395 'International Tables Volume C Table 6.1.1.4 (pp. 500-502)' 'Henke, Gullikson and Davis, At. Data and Nucl. Data Tables, 1993, 54, 2'
H 0.00000 0.00000 0.49300 0.32291 0.14019 0.04081 10.51090 26.12570 3.14236 57.79970 0.0030380000826 'International Tables Volume C Table 6.1.1.4 (pp. 500-502)' 'Henke, Gullikson and Davis, At. Data and Nucl. Data Tables, 1993, 54, 2'
C 0.00347 0.00161 2.31000 1.02000 1.58860 0.86500 20.84390 10.20750 0.56870 51.65120 0.215599998832 'International Tables Volume C Table 6.1.1.4 (pp. 500-502)' 'Henke, Gullikson and Davis, At. Data and Nucl. Data Tables, 1993, 54, 2'
F 0.01794 0.01033 3.53920 2.64120 1.51700 1.02430 10.28250 4.29440 0.26150 26.14760 0.277599990368 'International Tables Volume C Table 6.1.1.4 (pp. 500-502)' 'Henke, Gullikson and Davis, At. Data and Nucl. Data Tables, 1993, 54, 2'
N 0.00653 0.00323 12.21260 3.13220 2.01250 1.16630 0.00570 9.89330 28.99750 0.58260 -11.5290002823 'International Tables Volume C Table 6.1.1.4 (pp. 500-502)' 'Henke, Gullikson and Davis, At. Data and Nucl. Data Tables, 1993, 54, 2'

loop_
_geom_angle_atom_site_label_1
_geom_angle_atom_site_label_2
_geom_angle_atom_site_label_3
_geom_angle
_geom_angle_site_symmetry_1
_geom_angle_site_symmetry_3
_geom_angle_publ_flag
C2 C1 I1 121.3(3) . . ?
C6 C1 I1 121.0(3) . . ?
C6 C1 C2 117.7(3) . . ?
C1 C2 F1 120.9(3) . . ?
C3 C2 F1 118.3(3) . . ?
C3 C2 C1 120.7(3) . . ?
C2 C3 F2 118.1(3) . . ?
C4 C3 F2 119.6(3) . . ?
C4 C3 C2 122.2(3) . . ?
C5 C4 C3 116.2(4) . . ?
C10 C4 C3 121.0(3) . . ?
C10 C4 C5 122.8(3) . . ?
C4 C5 F3 119.5(4) . . ?
C6 C5 F3 118.3(3) . . ?
C6 C5 C4 122.2(3) . . ?
C1 C6 F4 119.4(3) . . ?
C5 C6 F4 119.5(3) . . ?
C5 C6 C1 121.0(3) . . ?
C8 C7 I2 120.8(3) . . ?
C12 C7 I2 121.7(3) . . ?
C12 C7 C8 117.5(4) . . ?
C7 C8 F5 120.9(4) . . ?
C9 C8 F5 118.1(4) . . ?
C9 C8 C7 120.9(4) . . ?
C8 C9 F6 118.7(3) . . ?
C10 C9 F6 119.3(3) . . ?
C10 C9 C8 122.0(4) . . ?
C9 C10 C4 122.2(3) . . ?
C11 C10 C4 121.6(3) . . ?
C11 C10 C9 116.2(4) . . ?
C10 C11 F7 119.4(3) . . ?
C12 C11 F7 118.7(3) . . ?
C12 C11 C10 121.9(3) . . ?
C7 C12 F8 120.1(3) . . ?
C11 C12 F8 118.3(3) . . ?
C11 C12 C7 121.6(3) . . ?
C16 N1 C13 117.3(4) . . ?
C15 N2 C14 117.5(4) . . ?
H13 C13 N1 118.1(2) . . ?
C14 C13 N1 123.8(4) . . ?
C14 C13 H13 118.1(3) . . ?
C13 C14 N2 119.1(4) . . ?
C17 C14 N2 118.1(4) . . ?
C17 C14 C13 122.8(4) . . ?
H15 C15 N2 118.4(2) . . ?
C16 C15 N2 123.2(4) . . ?
C16 C15 H15 118.4(2) . . ?
C15 C16 N1 119.1(4) . . ?
C18 C16 N1 118.3(4) . . ?
C18 C16 C15 122.7(4) . . ?
H17a C17 C14 109.5 . . ?
H17b C17 C14 109.5 . . ?
H17b C17 H17a 109.5 . . ?
H17c C17 C14 109.5 . . ?
H17c C17 H17a 109.5 . . ?
H17c C17 H17b 109.5 . . ?
H18a C18 C16 109.5 . . ?
H18b C18 C16 109.5 . . ?
H18b C18 H18a 109.5 . . ?
H18c C18 C16 109.5 . . ?
H18c C18 H18a 109.5 . . ?
H18c C18 H18b 109.5 . . ?

loop_
_geom_bond_atom_site_label_1
_geom_bond_atom_site_label_2
_geom_bond_distance
_geom_bond_site_symmetry_2
_geom_bond_publ_flag
I1 C1 2.091(4) . ?
I2 C7 2.096(4) . ?
F1 C2 1.333(4) . ?
F2 C3 1.341(4) . ?
F3 C5 1.339(4) . ?
F4 C6 1.339(4) . ?
F5 C8 1.339(4) . ?
F6 C9 1.346(4) . ?
F7 C11 1.346(4) . ?
F8 C12 1.347(4) . ?
C1 C2 1.386(5) . ?
C1 C6 1.400(5) . ?
C2 C3 1.387(5) . ?
C3 C4 1.398(5) . ?
C4 C5 1.394(6) . ?
C4 C10 1.471(5) . ?
C5 C6 1.377(6) . ?
C7 C8 1.393(6) . ?
C7 C12 1.379(6) . ?
C8 C9 1.382(5) . ?
C9 C10 1.399(5) . ?
C10 C11 1.394(5) . ?
C11 C12 1.380(5) . ?
N1 C13 1.338(7) . ?
N1 C16 1.343(6) . ?
N2 C14 1.345(5) . ?
N2 C15 1.340(6) . ?
C13 H13 0.9500 . ?
C13 C14 1.385(6) . ?
C14 C17 1.489(6) . ?
C15 H15 0.9500 . ?
C15 C16 1.395(6) . ?
C16 C18 1.487(6) . ?
C17 H17a 0.9800 . ?
C17 H17b 0.9800 . ?
C17 H17c 0.9800 . ?
C18 H18a 0.9800 . ?
C18 H18b 0.9800 . ?
C18 H18c 0.9800 . ?

loop_
_geom_torsion_atom_site_label_1
_geom_torsion_atom_site_label_2
_geom_torsion_atom_site_label_3
_geom_torsion_atom_site_label_4
_geom_torsion
_geom_torsion_site_symmetry_1
_geom_torsion_site_symmetry_2
_geom_torsion_site_symmetry_3
_geom_torsion_site_symmetry_4
_geom_torsion_publ_flag
I1 C1 C2 F1 5.7(3) . . . . ?
I1 C1 C2 C3 -175.5(3) . . . . ?
I1 C1 C6 F4 -1.2(3) . . . . ?
I1 C1 C6 C5 176.8(3) . . . . ?
I2 C7 C8 F5 -0.5(3) . . . . ?
I2 C7 C8 C9 177.7(3) . . . . ?
I2 C7 C12 F8 3.2(3) . . . . ?
I2 C7 C12 C11 -178.2(3) . . . . ?
F1 C2 C1 C6 -176.7(3) . . . . ?
F1 C2 C3 F2 -0.8(4) . . . . ?
F1 C2 C3 C4 177.0(3) . . . . ?
F2 C3 C2 C1 -179.6(3) . . . . ?
F2 C3 C4 C5 178.0(3) . . . . ?
F2 C3 C4 C10 -0.8(4) . . . . ?
F3 C5 C4 C3 179.1(3) . . . . ?
F3 C5 C4 C10 -2.1(5) . . . . ?
F3 C5 C6 F4 -0.8(4) . . . . ?
F3 C5 C6 C1 -178.8(3) . . . . ?
F4 C6 C1 C2 -178.8(3) . . . . ?
F4 C6 C5 C4 177.2(3) . . . . ?
F5 C8 C7 C12 -179.4(4) . . . . ?
F5 C8 C9 F6 0.3(4) . . . . ?
F5 C8 C9 C10 178.9(3) . . . . ?
F6 C9 C8 C7 -177.9(3) . . . . ?
F6 C9 C10 C4 -0.9(4) . . . . ?
F6 C9 C10 C11 178.9(3) . . . . ?
F7 C11 C10 C4 -3.6(4) . . . . ?
F7 C11 C10 C9 176.6(3) . . . . ?
F7 C11 C12 F8 1.5(4) . . . . ?
F7 C11 C12 C7 -177.1(3) . . . . ?
F8 C12 C7 C8 -177.9(3) . . . . ?
F8 C12 C11 C10 179.0(3) . . . . ?
C1 C2 C3 C4 -1.8(4) . . . . ?
C1 C6 C5 C4 -0.8(5) . . . . ?
C2 C3 C4 C5 0.2(4) . . . . ?
C2 C3 C4 C10 -178.6(3) . . . . ?
C3 C4 C5 C6 1.1(4) . . . . ?
C3 C4 C10 C9 124.4(4) . . . . ?
C3 C4 C10 C11 -55.4(4) . . . . ?
C4 C10 C9 C8 -179.5(4) . . . . ?
C4 C10 C11 C12 179.0(3) . . . . ?
C7 C8 C9 C10 0.7(5) . . . . ?
C7 C12 C11 C10 0.3(4) . . . . ?
C8 C9 C10 C11 0.3(4) . . . . ?
C9 C10 C11 C12 -0.8(4) . . . . ?
N1 C13 C14 N2 -2.7(5) . . . . ?
N1 C13 C14 C17 177.5(4) . . . . ?
N1 C16 C15 N2 -3.8(5) . . . . ?
N2 C15 C16 C18 177.6(4) . . . . ?

loop_
_twin_individual_id
_twin_individual_mass_fraction_refined
1 0.639437
2 0.360563
